data_2243857
loop_
_publ_author_name
'Al-Waleedy, Safiyyah A. H.'
'Mohamed, Shaaban K.'
'Mague, Joel T.'
'Akkurt, Mehmet'
'Abbady, Mohamed S.'
'Bakhite, Etify A.'

_publ_section_title
;
 Crystal structure and Hirshfeld surface analysis of ethyl
 2-({5-acetyl-3-cyano-6-methyl-4-[(<i>E</i>)-2-phenylethenyl]pyridin-2-yl}sulfanyl)acetate
;
_journal_coeditor_code WM5610
_journal_issue 7
_journal_name_full 'Acta Crystallographica Section E'
_journal_page_first 730
_journal_page_last 733
_journal_paper_doi 10.1107/S2056989021005600
_journal_volume 77
_journal_year 2021
_chemical_formula_iupac 'C21 H20 N2 O3 S'
_chemical_formula_moiety 'C21 H20 N2 O3 S'
_chemical_formula_sum 'C21 H20 N2 O3 S'
_chemical_formula_weight 380.45
_chemical_name_systematic
'Ethyl 2-({5-acetyl-3-cyano-6-methyl-4-[(<i>E</i>)-2-phenylethenyl]pyridin-2-yl}sulfanyl)acetate'
_space_group_crystal_system monoclinic
_space_group_IT_number 14
_space_group_name_Hall '-P 2yn'
_space_group_name_H-M_alt 'P 1 21/n 1'
_atom_sites_solution_hydrogens mixed
_atom_sites_solution_primary dual
_atom_sites_solution_secondary difmap
_audit_creation_method SHELXL-2018/3
_cell_angle_alpha 90
_cell_angle_beta 90.0660(10)
_cell_angle_gamma 90
_cell_formula_units_Z 4
_cell_length_a 10.7365(4)
_cell_length_b 9.7590(3)
_cell_length_c 18.5600(7)
_cell_measurement_reflns_used 9951
_cell_measurement_temperature 150(2)
_cell_measurement_theta_max 74.6235
_cell_measurement_theta_min 4.7559
_cell_volume 1944.67(12)
_computing_cell_refinement
;
<i>SAINT</i> (Bruker, 2016)
;
_computing_data_collection
;
<i>APEX3</i> (Bruker, 2016)
;
_computing_data_reduction
;
<i>SAINT</i>  (Bruker, 2016)
;
_computing_molecular_graphics
;
<i>DIAMOND</i> (Brandenburg & Putz, 2012)
;
_computing_publication_material
;
publCIF (Westrip, 2010)
;
_computing_structure_refinement
;
<i>SHELXL</i> (Sheldrick, 2015<i>b</i>)
;
_computing_structure_solution
;
<i>SHELXT</i> (Sheldrick, 2015<i>a</i>)
;
_diffrn_ambient_temperature 150(2)
_diffrn_detector_area_resol_mean 10.4167
_diffrn_measured_fraction_theta_full 0.992
_diffrn_measured_fraction_theta_max 0.980
_diffrn_measurement_device_type 'Bruker D8 VENTURE PHOTON 100 CMOS'
_diffrn_measurement_method '\w scans'
_diffrn_radiation_monochromator mirror
_diffrn_radiation_type CuK\a
_diffrn_radiation_wavelength 1.54178
_diffrn_reflns_av_R_equivalents 0.0337
_diffrn_reflns_av_unetI/netI 0.0279
_diffrn_reflns_limit_h_max 12
_diffrn_reflns_limit_h_min -13
_diffrn_reflns_limit_k_max 12
_diffrn_reflns_limit_k_min -11
_diffrn_reflns_limit_l_max 22
_diffrn_reflns_limit_l_min -21
_diffrn_reflns_number 14722
_diffrn_reflns_theta_full 70.000
_diffrn_reflns_theta_max 74.623
_diffrn_reflns_theta_min 4.756
_diffrn_source 'INCOATEC I\mS micro--focus source'
_exptl_absorpt_coefficient_mu 1.672
_exptl_absorpt_correction_T_max 0.92
_exptl_absorpt_correction_T_min 0.80
_exptl_absorpt_correction_type multi-scan
_exptl_absorpt_process_details
;
(<i>SADABS</i>; Krause <i>et al.</i>, 2015)
;
_exptl_crystal_colour colourless
_exptl_crystal_density_diffrn 1.299
_exptl_crystal_density_method 'not measured'
_exptl_crystal_description column
_exptl_crystal_F_000 800
_exptl_crystal_size_max 0.268
_exptl_crystal_size_mid 0.118
_exptl_crystal_size_min 0.052
_refine_diff_density_max 0.215
_refine_diff_density_min -0.285
_refine_ls_extinction_coef 0.0041(3)
_refine_ls_extinction_expression Fc^*^=kFc[1+0.001xFc^2^\l^3^/sin(2\q)]^-1/4^
_refine_ls_extinction_method
;
<i>SHELXL 2018/3</i> (Sheldrick, 2015<i>b</i>)
;
_refine_ls_goodness_of_fit_ref 1.041
_refine_ls_hydrogen_treatment mixed
_refine_ls_matrix_type full
_refine_ls_number_parameters 314
_refine_ls_number_reflns 3912
_refine_ls_number_restraints 0
_refine_ls_restrained_S_all 1.041
_refine_ls_R_factor_all 0.0379
_refine_ls_R_factor_gt 0.0334
_refine_ls_shift/su_max 0.001
_refine_ls_shift/su_mean 0.000
_refine_ls_structure_factor_coef Fsqd
_refine_ls_weighting_details 'w=1/[\s^2^(Fo^2^)+(0.0426P)^2^+0.7692P] where P=(Fo^2^+2Fc^2^)/3'
_refine_ls_weighting_scheme calc
_refine_ls_wR_factor_gt 0.0844
_refine_ls_wR_factor_ref 0.0882
_reflns_number_gt 3520
_reflns_number_total 3912
_reflns_threshold_expression 'I > 2\s(I)'
_cod_data_source_file wm5610sup1.cif
_cod_data_source_block I
_cod_original_sg_symbol_H-M 'P 21/n'
_cod_database_code 2243857
_shelx_space_group_comment
;
The symmetry employed for this shelxl refinement is uniquely defined
by the following loop, which should always be used as a source of
symmetry information in preference to the above space-group names.
They are only intended as comments.
;
_shelx_estimated_absorpt_t_min 0.663
_shelx_estimated_absorpt_t_max 0.918

loop_
_space_group_symop_operation_xyz
'x, y, z'
'-x+1/2, y+1/2, -z+1/2'
'-x, -y, -z'
'x-1/2, -y-1/2, z-1/2'

loop_
_atom_site_type_symbol
_atom_site_label
_atom_site_fract_x
_atom_site_fract_y
_atom_site_fract_z
_atom_site_U_iso_or_equiv
_atom_site_adp_type
_atom_site_calc_flag
_atom_site_occupancy
_atom_site_disorder_assembly
_atom_site_disorder_group
S S1 0.62964(3) 0.76240(3) 0.45327(2) 0.02319(11) Uani d 1 . .
O O1 0.65133(9) 0.07606(9) 0.47995(6) 0.0295(2) Uani d 1 . .
O O2 0.85513(10) 0.82982(12) 0.54910(6) 0.0367(3) Uani d 1 . .
O O3 0.73641(9) 0.93032(11) 0.63373(5) 0.0304(2) Uani d 1 . .
N N1 0.67271(10) 0.51703(11) 0.51422(6) 0.0222(2) Uani d 1 . .
N N2 0.58138(13) 0.65298(13) 0.27261(7) 0.0351(3) Uani d 1 . .
C C1 0.66330(11) 0.37425(13) 0.38230(7) 0.0203(3) Uani d 1 . .
C C2 0.69019(12) 0.30604(13) 0.44698(7) 0.0202(3) Uani d 1 . .
C C3 0.69103(12) 0.38044(13) 0.51167(7) 0.0215(3) Uani d 1 . .
C C4 0.65042(12) 0.58371(13) 0.45305(7) 0.0201(3) Uani d 1 . .
C C5 0.64281(12) 0.51610(13) 0.38647(7) 0.0208(3) Uani d 1 . .
C C6 0.64972(13) 0.30725(14) 0.31165(7) 0.0233(3) Uani d 1 . .
H H6 0.6751(17) 0.363(2) 0.2711(10) 0.038(5) Uiso d 1 . .
C C7 0.59846(13) 0.18469(14) 0.30086(7) 0.0239(3) Uani d 1 . .
H H7 0.5717(16) 0.1327(18) 0.3420(10) 0.033(4) Uiso d 1 . .
C C8 0.57238(12) 0.12114(13) 0.23083(7) 0.0222(3) Uani d 1 . .
C C9 0.58480(13) 0.19075(14) 0.16518(7) 0.0245(3) Uani d 1 . .
H H9 0.6136(17) 0.284(2) 0.1648(9) 0.034(5) Uiso d 1 . .
C C10 0.55575(13) 0.12655(16) 0.10077(8) 0.0276(3) Uani d 1 . .
H H10 0.5629(17) 0.178(2) 0.0567(10) 0.041(5) Uiso d 1 . .
C C11 0.51380(14) -0.00811(16) 0.10078(8) 0.0295(3) Uani d 1 . .
H H11 0.4913(18) -0.0529(19) 0.0555(10) 0.040(5) Uiso d 1 . .
C C12 0.50215(15) -0.07840(15) 0.16501(8) 0.0312(3) Uani d 1 . .
H H12 0.4716(17) -0.170(2) 0.1652(10) 0.037(5) Uiso d 1 . .
C C13 0.53114(14) -0.01448(15) 0.22967(8) 0.0279(3) Uani d 1 . .
H H13 0.5240(17) -0.0659(18) 0.2763(10) 0.036(5) Uiso d 1 . .
C C14 0.72087(12) 0.15479(13) 0.44955(7) 0.0220(3) Uani d 1 . .
C C15 0.84103(15) 0.10914(17) 0.41681(10) 0.0351(3) Uani d 1 . .
H H15A 0.907(2) 0.149(2) 0.4470(12) 0.056(6) Uiso d 1 . .
H H15B 0.846(2) 0.008(2) 0.4173(12) 0.058(6) Uiso d 1 . .
H H14C 0.8516(19) 0.147(2) 0.3658(12) 0.051(6) Uiso d 1 . .
C C16 0.71490(14) 0.31393(14) 0.58331(7) 0.0282(3) Uani d 1 . .
H H16A 0.723453 0.384753 0.620421 0.042 Uiso calc 1 . .
H H16B 0.791792 0.260036 0.580824 0.042 Uiso calc 1 . .
H H16C 0.645041 0.253596 0.595442 0.042 Uiso calc 1 . .
C C17 0.60967(13) 0.59215(14) 0.32293(7) 0.0245(3) Uani d 1 . .
C C18 0.63109(13) 0.80140(14) 0.54760(7) 0.0231(3) Uani d 1 . .
H H18A 0.6100(17) 0.717(2) 0.5740(10) 0.037(5) Uiso d 1 . .
H H18B 0.5672(16) 0.8694(18) 0.5554(9) 0.027(4) Uiso d 1 . .
C C19 0.75457(13) 0.85366(14) 0.57467(7) 0.0244(3) Uani d 1 . .
C C20 0.84825(15) 0.98717(19) 0.66682(9) 0.0380(4) Uani d 1 . .
H H20A 0.904(2) 0.910(2) 0.6807(12) 0.053(6) Uiso d 1 . .
H H20B 0.896(2) 1.047(2) 0.6298(12) 0.056(6) Uiso d 1 . .
C C21 0.80775(18) 1.0701(2) 0.73071(10) 0.0410(4) Uani d 1 . .
H H21A 0.883(2) 1.109(2) 0.7550(13) 0.065(7) Uiso d 1 . .
H H21B 0.762(2) 1.014(2) 0.7639(12) 0.051(6) Uiso d 1 . .
H H21C 0.751(2) 1.144(2) 0.7167(11) 0.049(6) Uiso d 1 . .

loop_
_atom_site_aniso_label
_atom_site_aniso_U_11
_atom_site_aniso_U_22
_atom_site_aniso_U_33
_atom_site_aniso_U_12
_atom_site_aniso_U_13
_atom_site_aniso_U_23
S1 0.03027(19) 0.01732(17) 0.02199(18) 0.00121(12) -0.00303(12) -0.00091(11)
O1 0.0316(5) 0.0202(5) 0.0367(6) 0.0000(4) 0.0043(4) 0.0046(4)
O2 0.0248(5) 0.0464(7) 0.0389(6) 0.0060(4) -0.0025(4) -0.0121(5)
O3 0.0289(5) 0.0356(6) 0.0266(5) 0.0020(4) -0.0059(4) -0.0092(4)
N1 0.0257(6) 0.0202(5) 0.0208(6) -0.0021(4) -0.0033(4) -0.0004(4)
N2 0.0473(8) 0.0295(6) 0.0285(7) -0.0007(6) -0.0097(6) 0.0023(5)
C1 0.0199(6) 0.0200(6) 0.0209(6) -0.0030(5) -0.0009(5) -0.0009(5)
C2 0.0203(6) 0.0180(6) 0.0224(6) -0.0021(5) -0.0018(5) 0.0007(5)
C3 0.0224(6) 0.0201(6) 0.0220(7) -0.0025(5) -0.0032(5) 0.0008(5)
C4 0.0199(6) 0.0192(6) 0.0211(6) -0.0021(5) -0.0023(5) -0.0002(5)
C5 0.0223(6) 0.0203(6) 0.0199(6) -0.0022(5) -0.0033(5) 0.0012(5)
C6 0.0283(7) 0.0222(6) 0.0195(6) -0.0010(5) -0.0012(5) -0.0010(5)
C7 0.0281(7) 0.0245(7) 0.0193(6) -0.0024(5) 0.0000(5) -0.0010(5)
C8 0.0233(6) 0.0230(6) 0.0201(6) -0.0001(5) -0.0010(5) -0.0028(5)
C9 0.0271(7) 0.0233(7) 0.0232(7) -0.0021(5) -0.0012(5) 0.0003(5)
C10 0.0290(7) 0.0329(7) 0.0209(7) 0.0010(6) -0.0022(5) 0.0007(6)
C11 0.0337(7) 0.0323(7) 0.0226(7) 0.0009(6) -0.0057(6) -0.0064(6)
C12 0.0418(8) 0.0230(7) 0.0287(8) -0.0048(6) -0.0045(6) -0.0046(6)
C13 0.0368(8) 0.0240(7) 0.0228(7) -0.0035(6) -0.0018(6) -0.0006(5)
C14 0.0244(6) 0.0202(6) 0.0214(6) -0.0002(5) -0.0042(5) -0.0005(5)
C15 0.0311(8) 0.0294(8) 0.0448(10) 0.0052(6) 0.0068(7) 0.0029(7)
C16 0.0393(8) 0.0239(7) 0.0214(7) -0.0016(6) -0.0065(6) 0.0022(5)
C17 0.0293(7) 0.0211(6) 0.0231(7) -0.0022(5) -0.0044(5) -0.0016(5)
C18 0.0257(7) 0.0207(6) 0.0230(7) 0.0004(5) 0.0007(5) -0.0027(5)
C19 0.0277(7) 0.0223(6) 0.0231(6) 0.0038(5) -0.0038(5) -0.0008(5)
C20 0.0329(8) 0.0429(9) 0.0383(9) 0.0026(7) -0.0140(7) -0.0119(7)
C21 0.0458(10) 0.0446(10) 0.0324(9) -0.0011(8) -0.0100(7) -0.0095(7)

loop_
_atom_type_symbol
_atom_type_description
_atom_type_scat_dispersion_real
_atom_type_scat_dispersion_imag
_atom_type_scat_source
C C 0.0181 0.0091 'International Tables Vol C Tables 4.2.6.8 and 6.1.1.4'
H H 0.0000 0.0000 'International Tables Vol C Tables 4.2.6.8 and 6.1.1.4'
N N 0.0311 0.0180 'International Tables Vol C Tables 4.2.6.8 and 6.1.1.4'
O O 0.0492 0.0322 'International Tables Vol C Tables 4.2.6.8 and 6.1.1.4'
S S 0.3331 0.5567 'International Tables Vol C Tables 4.2.6.8 and 6.1.1.4'

loop_
_geom_angle_atom_site_label_1
_geom_angle_atom_site_label_2
_geom_angle_atom_site_label_3
_geom_angle_site_symmetry_1
_geom_angle_site_symmetry_3
_geom_angle
_geom_angle_publ_flag
C4 S1 C18 . . 102.24(6) ?
C19 O3 C20 . . 115.85(11) ?
C4 N1 C3 . . 118.68(11) ?
C2 C1 C5 . . 116.93(11) ?
C2 C1 C6 . . 124.86(12) ?
C5 C1 C6 . . 118.14(11) ?
C1 C2 C3 . . 119.21(12) ?
C1 C2 C14 . . 122.32(11) ?
C3 C2 C14 . . 118.47(11) ?
N1 C3 C2 . . 122.74(12) ?
N1 C3 C16 . . 114.90(11) ?
C2 C3 C16 . . 122.34(12) ?
N1 C4 C5 . . 122.14(12) ?
N1 C4 S1 . . 120.40(10) ?
C5 C4 S1 . . 117.46(10) ?
C4 C5 C1 . . 120.22(12) ?
C4 C5 C17 . . 119.59(12) ?
C1 C5 C17 . . 120.16(12) ?
C7 C6 C1 . . 124.98(12) ?
C7 C6 H6 . . 120.3(11) ?
C1 C6 H6 . . 114.6(11) ?
C6 C7 C8 . . 126.26(13) ?
C6 C7 H7 . . 118.6(11) ?
C8 C7 H7 . . 115.1(11) ?
C13 C8 C9 . . 118.47(12) ?
C13 C8 C7 . . 118.34(12) ?
C9 C8 C7 . . 123.18(12) ?
C10 C9 C8 . . 120.64(13) ?
C10 C9 H9 . . 119.7(11) ?
C8 C9 H9 . . 119.7(11) ?
C9 C10 C11 . . 120.03(13) ?
C9 C10 H10 . . 118.6(12) ?
C11 C10 H10 . . 121.4(12) ?
C12 C11 C10 . . 119.98(13) ?
C12 C11 H11 . . 119.8(11) ?
C10 C11 H11 . . 120.2(11) ?
C11 C12 C13 . . 120.18(13) ?
C11 C12 H12 . . 120.1(11) ?
C13 C12 H12 . . 119.7(11) ?
C12 C13 C8 . . 120.69(13) ?
C12 C13 H13 . . 120.2(10) ?
C8 C13 H13 . . 119.0(10) ?
O1 C14 C15 . . 122.21(12) ?
O1 C14 C2 . . 119.95(12) ?
C15 C14 C2 . . 117.77(12) ?
C14 C15 H15A . . 105.7(13) ?
C14 C15 H15B . . 109.9(13) ?
H15A C15 H15B . . 110.5(18) ?
C14 C15 H14C . . 111.5(12) ?
H15A C15 H14C . . 107.7(17) ?
H15B C15 H14C . . 111.2(17) ?
C3 C16 H16A . . 109.5 ?
C3 C16 H16B . . 109.5 ?
H16A C16 H16B . . 109.5 ?
C3 C16 H16C . . 109.5 ?
H16A C16 H16C . . 109.5 ?
H16B C16 H16C . . 109.5 ?
N2 C17 C5 . . 178.94(16) ?
C19 C18 S1 . . 113.86(10) ?
C19 C18 H18A . . 108.7(11) ?
S1 C18 H18A . . 107.8(11) ?
C19 C18 H18B . . 110.0(10) ?
S1 C18 H18B . . 106.7(10) ?
H18A C18 H18B . . 109.7(14) ?
O2 C19 O3 . . 124.17(13) ?
O2 C19 C18 . . 126.38(13) ?
O3 C19 C18 . . 109.43(11) ?
O3 C20 C21 . . 107.39(14) ?
O3 C20 H20A . . 108.7(13) ?
C21 C20 H20A . . 112.2(13) ?
O3 C20 H20B . . 110.0(12) ?
C21 C20 H20B . . 111.1(12) ?
H20A C20 H20B . . 107.4(17) ?
C20 C21 H21A . . 109.1(13) ?
C20 C21 H21B . . 110.5(13) ?
H21A C21 H21B . . 109.7(18) ?
C20 C21 H21C . . 111.6(12) ?
H21A C21 H21C . . 110.1(18) ?
H21B C21 H21C . . 105.8(18) ?

loop_
_geom_bond_atom_site_label_1
_geom_bond_atom_site_label_2
_geom_bond_site_symmetry_2
_geom_bond_distance
_geom_bond_publ_flag
S1 C4 . 1.7581(13) ?
S1 C18 . 1.7918(14) ?
O1 C14 . 1.2112(16) ?
O2 C19 . 1.2026(17) ?
O3 C19 . 1.3417(17) ?
O3 C20 . 1.4578(18) ?
N1 C4 . 1.3301(17) ?
N1 C3 . 1.3482(17) ?
N2 C17 . 1.1473(19) ?
C1 C2 . 1.4025(18) ?
C1 C5 . 1.4038(18) ?
C1 C6 . 1.4723(18) ?
C2 C3 . 1.4032(18) ?
C2 C14 . 1.5130(17) ?
C3 C16 . 1.5013(18) ?
C4 C5 . 1.4032(18) ?
C5 C17 . 1.4378(18) ?
C6 C7 . 1.332(2) ?
C6 H6 . 0.968(19) ?
C7 C8 . 1.4669(18) ?
C7 H7 . 0.961(18) ?
C8 C13 . 1.3958(19) ?
C8 C9 . 1.4016(19) ?
C9 C10 . 1.385(2) ?
C9 H9 . 0.960(19) ?
C10 C11 . 1.389(2) ?
C10 H10 . 0.96(2) ?
C11 C12 . 1.381(2) ?
C11 H11 . 0.98(2) ?
C12 C13 . 1.388(2) ?
C12 H12 . 0.956(19) ?
C13 H13 . 1.003(19) ?
C14 C15 . 1.4946(19) ?
C15 H15A . 0.98(2) ?
C15 H15B . 0.99(2) ?
C15 H14C . 1.02(2) ?
C16 H16A . 0.9800 ?
C16 H16B . 0.9800 ?
C16 H16C . 0.9800 ?
C18 C19 . 1.5061(19) ?
C18 H18A . 0.988(19) ?
C18 H18B . 0.965(17) ?
C20 C21 . 1.500(2) ?
C20 H20A . 1.00(2) ?
C20 H20B . 1.04(2) ?
C21 H21A . 1.00(2) ?
C21 H21B . 0.96(2) ?
C21 H21C . 0.97(2) ?

loop_
_geom_hbond_atom_site_label_D
_geom_hbond_atom_site_label_H
_geom_hbond_atom_site_label_A
_geom_hbond_site_symmetry_A
_geom_hbond_distance_DH
_geom_hbond_distance_HA
_geom_hbond_distance_DA
_geom_hbond_angle_DHA
_geom_hbond_publ_flag
C15 H15A O2 3_766 0.98(2) 2.56(2) 3.375(2) 139.9(17) yes
C18 H18B O1 3_666 0.965(17) 2.493(17) 3.2989(17) 140.9(13) yes

loop_
_geom_torsion_atom_site_label_1
_geom_torsion_atom_site_label_2
_geom_torsion_atom_site_label_3
_geom_torsion_atom_site_label_4
_geom_torsion_site_symmetry_1
_geom_torsion_site_symmetry_2
_geom_torsion_site_symmetry_3
_geom_torsion_site_symmetry_4
_geom_torsion
_geom_torsion_publ_flag
C5 C1 C2 C3 . . . . 2.15(18) ?
C6 C1 C2 C3 . . . . -175.01(12) ?
C5 C1 C2 C14 . . . . -176.70(11) ?
C6 C1 C2 C14 . . . . 6.15(19) ?
C4 N1 C3 C2 . . . . 1.39(19) ?
C4 N1 C3 C16 . . . . -179.73(12) ?
C1 C2 C3 N1 . . . . -3.20(19) ?
C14 C2 C3 N1 . . . . 175.69(12) ?
C1 C2 C3 C16 . . . . 177.99(12) ?
C14 C2 C3 C16 . . . . -3.12(19) ?
C3 N1 C4 C5 . . . . 1.39(19) ?
C3 N1 C4 S1 . . . . -178.47(10) ?
C18 S1 C4 N1 . . . . -5.66(12) ?
C18 S1 C4 C5 . . . . 174.48(10) ?
N1 C4 C5 C1 . . . . -2.31(19) ?
S1 C4 C5 C1 . . . . 177.55(10) ?
N1 C4 C5 C17 . . . . 175.55(12) ?
S1 C4 C5 C17 . . . . -4.59(17) ?
C2 C1 C5 C4 . . . . 0.44(18) ?
C6 C1 C5 C4 . . . . 177.79(12) ?
C2 C1 C5 C17 . . . . -177.42(12) ?
C6 C1 C5 C17 . . . . -0.06(18) ?
C2 C1 C6 C7 . . . . 36.5(2) ?
C5 C1 C6 C7 . . . . -140.67(14) ?
C1 C6 C7 C8 . . . . 173.53(13) ?
C6 C7 C8 C13 . . . . 172.91(14) ?
C6 C7 C8 C9 . . . . -8.2(2) ?
C13 C8 C9 C10 . . . . 0.5(2) ?
C7 C8 C9 C10 . . . . -178.32(13) ?
C8 C9 C10 C11 . . . . 0.0(2) ?
C9 C10 C11 C12 . . . . -0.6(2) ?
C10 C11 C12 C13 . . . . 0.6(2) ?
C11 C12 C13 C8 . . . . 0.0(2) ?
C9 C8 C13 C12 . . . . -0.5(2) ?
C7 C8 C13 C12 . . . . 178.38(14) ?
C1 C2 C14 O1 . . . . -114.75(15) ?
C3 C2 C14 O1 . . . . 66.40(17) ?
C1 C2 C14 C15 . . . . 68.12(17) ?
C3 C2 C14 C15 . . . . -110.73(15) ?
C4 S1 C18 C19 . . . . 98.96(10) ?
C20 O3 C19 O2 . . . . 0.6(2) ?
C20 O3 C19 C18 . . . . 179.32(12) ?
S1 C18 C19 O2 . . . . -26.34(19) ?
S1 C18 C19 O3 . . . . 154.93(10) ?
C19 O3 C20 C21 . . . . 179.23(14) ?

_cod_database_fobs_code 2243857
